data_2202979
loop_
_publ_author_name
'Naokazu Yoshikawa'
'Jun Sakamoto'
'Nobuko Kanehisa'
'Yasushi Kai'
'Takeko Matsumura-Inoue'
'Hiroshi Takashima'
'Keiichi Tsukahara'

_publ_section_title
;
 <i>cis</i>-Dichlorobis(2,2'-biquinoline)iridium(III)
 hexafluorophosphate
;
_journal_issue 7
_journal_name_full 'Acta Crystallographica Section E'
_journal_page_first m551
_journal_page_last m552
_journal_paper_doi 10.1107/S1600536803014235
_journal_volume 59
_journal_year 2003
_chemical_formula_iupac '[Ir Cl2 (C18 H12 N2)2] P F6'
_chemical_formula_moiety 'C36 H24 Cl2 Ir N4 1+, F6 P 1-'
_chemical_formula_sum 'C36 H24 Cl2 F6 Ir N4 P'
_chemical_formula_weight 920.70
_space_group_IT_number 14
_symmetry_cell_setting monoclinic
_symmetry_space_group_name_Hall '-P 2yn'
_symmetry_space_group_name_H-M 'P 1 21/n 1'
_cell_angle_alpha 90
_cell_angle_beta 108.0188(3)
_cell_angle_gamma 90
_cell_formula_units_Z 4
_cell_length_a 10.5127(2)
_cell_length_b 23.6279(5)
_cell_length_c 13.7750(2)
_cell_measurement_reflns_used 42000
_cell_measurement_temperature 223.2
_cell_measurement_theta_max 27.4
_cell_measurement_theta_min 1.8
_cell_volume 3253.80(10)
_computing_cell_refinement PROCESS-AUTO
_computing_data_collection 'PROCESS-AUTO (Rigaku, 1998)'
_computing_data_reduction 'TEXSAN (Molecular Structure Corportation, 2000)'
_computing_molecular_graphics 'ORTEPII (Johnson, 1976)'
_computing_publication_material 'TEXSAN '
_computing_structure_refinement 'SHELXL97 (Sheldrick, 1997)'
_computing_structure_solution 'SIR92 (Altomare et al., 1992)'
_diffrn_detector_area_resol_mean 10.00
_diffrn_measured_fraction_theta_full 0.987
_diffrn_measured_fraction_theta_max 0.987
_diffrn_measurement_device_type 'Rigaku R-AXIS-RAPID Imaging Plate'
_diffrn_measurement_method '\w scan'
_diffrn_radiation_type MoK\a
_diffrn_radiation_wavelength 0.7107
_diffrn_reflns_av_R_equivalents 0.045
_diffrn_reflns_limit_h_max 13
_diffrn_reflns_limit_h_min -13
_diffrn_reflns_limit_k_max 30
_diffrn_reflns_limit_k_min -30
_diffrn_reflns_limit_l_max 17
_diffrn_reflns_limit_l_min -17
_diffrn_reflns_number 27860
_diffrn_reflns_theta_full 27.4
_diffrn_reflns_theta_max 27.40
_diffrn_reflns_theta_min 1.8
_exptl_absorpt_coefficient_mu 4.398
_exptl_absorpt_correction_T_max 0.644
_exptl_absorpt_correction_T_min 0.419
_exptl_absorpt_correction_type multi-scan
_exptl_absorpt_process_details '(ABSCOR; Higashi, 1995)'
_exptl_crystal_colour red
_exptl_crystal_density_diffrn 1.879
_exptl_crystal_density_method 'not measured'
_exptl_crystal_description prism
_exptl_crystal_F_000 1792
_exptl_crystal_size_max 0.300
_exptl_crystal_size_mid 0.200
_exptl_crystal_size_min 0.100
_refine_diff_density_max 0.90
_refine_diff_density_min -1.17
_refine_ls_goodness_of_fit_ref 1.302
_refine_ls_hydrogen_treatment refU
_refine_ls_number_parameters 475
_refine_ls_number_reflns 6212
_refine_ls_R_factor_gt 0.0364
_refine_ls_shift/su_max 0.0030
_refine_ls_structure_factor_coef Fsqd
_refine_ls_weighting_details 'w = 1/[\s^2^(Fo^2^) + (0.1P)^2^] where P = (Fo^2^+2Fc^2^)/3'
_refine_ls_weighting_scheme calc
_refine_ls_wR_factor_ref 0.0972
_reflns_number_gt 6212
_reflns_number_total 7310
_reflns_threshold_expression I>2\s(I)
_cod_data_source_file ww6089.cif
_cod_data_source_block I
_cod_original_sg_symbol_H-M 'P  21/n'
_cod_database_code 2202979
_cod_database_fobs_code 2202979

loop_
_symmetry_equiv_pos_as_xyz
x,y,z
1/2-x,1/2+y,1/2-z
-x,-y,-z
1/2+x,1/2-y,1/2+z

loop_
_atom_site_label
_atom_site_fract_x
_atom_site_fract_y
_atom_site_fract_z
_atom_site_U_iso_or_equiv
_atom_site_adp_type
_atom_site_calc_flag
_atom_site_refinement_flags
_atom_site_occupancy
_atom_site_disorder_assembly
_atom_site_disorder_group
_atom_site_type_symbol
Ir1 0.26472(2) 0.014490(10) 0.735900(10) 0.02903(7) Uani d . 1.00 . . Ir
Cl1 0.49620(10) 0.02929(6) 0.79180(10) 0.0504(3) Uani d . 1.00 . . Cl
Cl2 0.26750(10) -0.06151(5) 0.62620(10) 0.0440(3) Uani d . 1.00 . . Cl
P1 -0.2786(3) 0.21685(8) 0.6983(2) 0.0792(6) Uani d . 1.00 . . P
F1 -0.3950(10) 0.2529(3) 0.6207(5) 0.182(4) Uani d . 1.00 . . F
F2 -0.2310(10) 0.1985(3) 0.6079(6) 0.206(5) Uani d . 1.00 . . F
F3 -0.3707(8) 0.1643(2) 0.6803(5) 0.155(3) Uani d . 1.00 . . F
F4 -0.1729(7) 0.1807(3) 0.7759(5) 0.146(3) Uani d . 1.00 . . F
F5 -0.3406(6) 0.2375(2) 0.7837(4) 0.109(2) Uani d . 1.00 . . F
F6 -0.1869(9) 0.2697(2) 0.7223(8) 0.184(4) Uani d . 1.00 . . F
N1 0.2420(4) 0.0776(2) 0.8322(3) 0.0327(8) Uani d . 1.00 . . N
N2 0.2916(4) -0.0294(2) 0.8708(3) 0.0350(9) Uani d . 1.00 . . N
N3 0.2071(4) 0.0667(2) 0.6094(3) 0.0328(8) Uani d . 1.00 . . N
N4 0.0582(4) 0.0090(2) 0.6925(3) 0.0329(8) Uani d . 1.00 . . N
C1 0.2474(5) 0.1356(2) 0.8206(4) 0.0380(10) Uani d . 1.00 . . C
C2 0.3209(6) 0.1593(2) 0.7614(4) 0.0460(10) Uani d . 1.00 . . C
C3 0.3246(7) 0.2166(3) 0.7501(5) 0.059(2) Uani d . 1.00 . . C
C4 0.2561(8) 0.2521(3) 0.7985(7) 0.073(2) Uani d . 1.00 . . C
C5 0.1847(7) 0.2303(3) 0.8580(6) 0.068(2) Uani d . 1.00 . . C
C6 0.1811(6) 0.1716(2) 0.8722(4) 0.0500(10) Uani d . 1.00 . . C
C7 0.1186(6) 0.1468(3) 0.9380(5) 0.060(2) Uani d . 1.00 . . C
C8 0.1281(6) 0.0902(3) 0.9571(4) 0.0550(10) Uani d . 1.00 . . C
C9 0.1946(5) 0.0561(2) 0.9046(4) 0.0390(10) Uani d . 1.00 . . C
C10 0.2255(5) -0.0035(2) 0.9271(4) 0.0370(10) Uani d . 1.00 . . C
C11 0.2001(6) -0.0314(3) 1.0104(4) 0.0490(10) Uani d . 1.00 . . C
C12 0.2470(6) -0.0848(3) 1.0355(4) 0.056(2) Uani d . 1.00 . . C
C13 0.3259(6) -0.1097(3) 0.9832(4) 0.0500(10) Uani d . 1.00 . . C
C14 0.3881(7) -0.1634(3) 1.0127(5) 0.063(2) Uani d . 1.00 . . C
C15 0.4684(8) -0.1853(3) 0.9655(6) 0.073(2) Uani d . 1.00 . . C
C16 0.4940(6) -0.1567(3) 0.8833(5) 0.062(2) Uani d . 1.00 . . C
C17 0.4362(5) -0.1052(2) 0.8517(4) 0.0470(10) Uani d . 1.00 . . C
C18 0.3501(5) -0.0814(2) 0.9009(4) 0.0370(10) Uani d . 1.00 . . C
C19 0.2834(5) 0.0872(2) 0.5517(3) 0.0370(10) Uani d . 1.00 . . C
C20 0.4049(5) 0.0603(2) 0.5539(4) 0.0410(10) Uani d . 1.00 . . C
C21 0.4809(5) 0.0829(3) 0.4985(4) 0.0470(10) Uani d . 1.00 . . C
C22 0.4415(7) 0.1331(3) 0.4420(4) 0.057(2) Uani d . 1.00 . . C
C23 0.3252(7) 0.1587(3) 0.4375(4) 0.057(2) Uani d . 1.00 . . C
C24 0.2407(6) 0.1366(2) 0.4896(4) 0.0450(10) Uani d . 1.00 . . C
C25 0.1150(6) 0.1593(3) 0.4823(4) 0.0530(10) Uani d . 1.00 . . C
C26 0.0360(6) 0.1344(2) 0.5310(4) 0.0490(10) Uani d . 1.00 . . C
C27 0.0841(5) 0.0878(2) 0.5953(4) 0.0390(10) Uani d . 1.00 . . C
C28 0.0023(5) 0.0550(2) 0.6445(4) 0.0380(10) Uani d . 1.00 . . C
C29 -0.1300(5) 0.0708(3) 0.6394(4) 0.0480(10) Uani d . 1.00 . . C
C30 -0.2000(5) 0.0368(3) 0.6832(4) 0.0500(10) Uani d . 1.00 . . C
C31 -0.1489(5) -0.0160(2) 0.7237(4) 0.0430(10) Uani d . 1.00 . . C
C32 -0.2223(6) -0.0560(3) 0.7610(4) 0.0530(10) Uani d . 1.00 . . C
C33 -0.1708(6) -0.1067(3) 0.7934(5) 0.0540(10) Uani d . 1.00 . . C
C34 -0.0432(6) -0.1220(2) 0.7902(4) 0.0490(10) Uani d . 1.00 . . C
C35 0.0334(5) -0.0843(2) 0.7575(4) 0.0400(10) Uani d . 1.00 . . C
C36 -0.0172(5) -0.0305(2) 0.7251(3) 0.0346(10) Uani d . 1.00 . . C
H(2) 0.3671 0.1354 0.7289 0.0415(2) Uiso calc . 1.00 . . H
H(3) 0.3738 0.2325 0.7094 0.0659(3) Uiso calc . 1.00 . . H
H(4) 0.2580 0.2922 0.7902 0.1105(4) Uiso calc . 1.00 . . H
H(5) 0.1388 0.2552 0.8893 0.0802(3) Uiso calc . 1.00 . . H
H(7) 0.0691 0.1695 0.9693 0.0951(3) Uiso calc . 1.00 . . H
H(8) 0.0887 0.0738 1.0041 0.0890(3) Uiso calc . 1.00 . . H
H(11) 0.1505 -0.0128 1.0486 0.0803(3) Uiso calc . 1.00 . . H
H(12) 0.2255 -0.1047 1.0884 0.0330(2) Uiso calc . 1.00 . . H
H(14) 0.3706 -0.1838 1.0667 0.0610(2) Uiso calc . 1.00 . . H
H(15) 0.5089 -0.2207 0.9862 0.0775(3) Uiso calc . 1.00 . . H
H(16) 0.5507 -0.1730 0.8507 0.0926(3) Uiso calc . 1.00 . . H
H(17) 0.4533 -0.0862 0.7967 0.0481(2) Uiso calc . 1.00 . . H
H(20) 0.4335 0.0270 0.5934 0.0594(2) Uiso calc . 1.00 . . H
H(21) 0.5607 0.0643 0.4982 0.0623(2) Uiso calc . 1.00 . . H
H(22) 0.4983 0.1491 0.4068 0.0655(2) Uiso calc . 1.00 . . H
H(23) 0.2989 0.1920 0.3976 0.1153(4) Uiso calc . 1.00 . . H
H(25) 0.0839 0.1922 0.4423 0.0777(3) Uiso calc . 1.00 . . H
H(26) -0.0516 0.1484 0.5222 0.0609(2) Uiso calc . 1.00 . . H
H(29) -0.1693 0.1045 0.6052 0.0654(2) Uiso calc . 1.00 . . H
H(30) -0.2849 0.0486 0.6864 0.0751(3) Uiso calc . 1.00 . . H
H(32) -0.3092 -0.0474 0.7622 0.0979(3) Uiso calc . 1.00 . . H
H(33) -0.2205 -0.1329 0.8192 0.0565(2) Uiso calc . 1.00 . . H
H(34) -0.0104 -0.1589 0.8102 0.1183(4) Uiso calc . 1.00 . . H
H(35) 0.1199 -0.0947 0.7569 0.0320(2) Uiso calc . 1.00 . . H

loop_
_atom_site_aniso_label
_atom_site_aniso_U_11
_atom_site_aniso_U_22
_atom_site_aniso_U_33
_atom_site_aniso_U_12
_atom_site_aniso_U_13
_atom_site_aniso_U_23
Ir1 0.02750(10) 0.03180(10) 0.02930(10) 0.00077(7) 0.01092(7) -0.00103(7)
Cl1 0.0337(6) 0.0603(8) 0.0576(8) -0.0019(6) 0.0148(6) -0.0008(6)
Cl2 0.0507(7) 0.0423(7) 0.0461(7) -0.0016(6) 0.0252(5) -0.0103(5)
P1 0.143(2) 0.0397(9) 0.0700(10) -0.0020(10) 0.0540(10) -0.0039(8)
F1 0.290(10) 0.131(5) 0.099(4) 0.111(6) 0.031(5) 0.017(4)
F2 0.420(10) 0.107(5) 0.174(6) 0.101(7) 0.214(8) 0.029(4)
F3 0.204(7) 0.078(4) 0.151(5) -0.054(4) 0.009(5) -0.032(4)
F4 0.137(5) 0.126(5) 0.140(5) 0.020(5) -0.009(4) 0.010(4)
F5 0.133(5) 0.103(4) 0.113(4) -0.037(3) 0.071(4) -0.031(3)
F6 0.219(8) 0.075(4) 0.350(10) -0.055(5) 0.228(9) -0.047(5)
N1 0.027(2) 0.037(2) 0.034(2) 0.002(2) 0.0090(10) -0.005(2)
N2 0.032(2) 0.043(2) 0.029(2) 0.002(2) 0.0060(10) 0.003(2)
N3 0.031(2) 0.036(2) 0.031(2) 0.000(2) 0.0090(10) -0.001(2)
N4 0.029(2) 0.038(2) 0.030(2) -0.001(2) 0.0060(10) -0.005(2)
C1 0.033(2) 0.039(3) 0.038(3) 0.001(2) 0.005(2) -0.005(2)
C2 0.049(3) 0.039(3) 0.046(3) 0.000(2) 0.010(2) -0.003(2)
C3 0.062(4) 0.044(3) 0.062(4) -0.001(3) 0.007(3) 0.006(3)
C4 0.081(5) 0.046(3) 0.082(5) 0.006(4) 0.010(4) 0.002(4)
C5 0.072(4) 0.047(4) 0.080(5) 0.016(3) 0.014(4) -0.014(3)
C6 0.048(3) 0.047(3) 0.053(3) 0.007(3) 0.012(2) -0.012(2)
C7 0.059(4) 0.063(4) 0.062(4) 0.007(3) 0.026(3) -0.019(3)
C8 0.056(3) 0.067(4) 0.047(3) 0.004(3) 0.026(3) -0.011(3)
C9 0.035(3) 0.048(3) 0.034(2) 0.000(2) 0.011(2) -0.003(2)
C10 0.032(2) 0.048(3) 0.032(2) -0.005(2) 0.010(2) -0.006(2)
C11 0.046(3) 0.068(4) 0.038(3) -0.011(3) 0.019(2) -0.004(2)
C12 0.064(4) 0.067(4) 0.039(3) -0.013(3) 0.017(3) 0.012(3)
C13 0.047(3) 0.055(3) 0.040(3) -0.005(3) 0.003(2) 0.008(2)
C14 0.064(4) 0.057(4) 0.063(4) 0.000(3) 0.010(3) 0.022(3)
C15 0.070(5) 0.051(4) 0.089(5) 0.010(4) 0.012(4) 0.029(4)
C16 0.046(3) 0.055(4) 0.086(5) 0.011(3) 0.023(3) 0.010(3)
C17 0.039(3) 0.048(3) 0.054(3) 0.008(2) 0.014(2) 0.013(2)
C18 0.031(2) 0.038(3) 0.036(2) -0.002(2) 0.002(2) 0.001(2)
C19 0.040(3) 0.044(3) 0.028(2) 0.000(2) 0.011(2) 0.000(2)
C20 0.044(3) 0.048(3) 0.037(3) -0.001(2) 0.020(2) 0.000(2)
C21 0.045(3) 0.062(3) 0.038(3) -0.009(3) 0.018(2) -0.001(2)
C22 0.069(4) 0.067(4) 0.040(3) -0.020(3) 0.025(3) 0.002(3)
C23 0.081(4) 0.050(3) 0.039(3) -0.009(3) 0.019(3) 0.009(2)
C24 0.058(3) 0.041(3) 0.033(3) -0.003(2) 0.009(2) 0.002(2)
C25 0.066(4) 0.047(3) 0.042(3) 0.011(3) 0.013(3) 0.009(2)
C26 0.047(3) 0.046(3) 0.049(3) 0.010(3) 0.008(2) 0.006(2)
C27 0.040(3) 0.043(3) 0.032(2) 0.008(2) 0.009(2) 0.002(2)
C28 0.033(2) 0.046(3) 0.034(2) 0.004(2) 0.006(2) -0.005(2)
C29 0.037(3) 0.058(3) 0.048(3) 0.013(2) 0.009(2) -0.003(3)
C30 0.029(3) 0.072(4) 0.052(3) 0.004(3) 0.016(2) -0.008(3)
C31 0.031(2) 0.058(3) 0.038(3) 0.000(2) 0.010(2) -0.011(2)
C32 0.040(3) 0.070(4) 0.055(3) -0.013(3) 0.025(2) -0.014(3)
C33 0.052(3) 0.060(4) 0.059(3) -0.020(3) 0.031(3) -0.012(3)
C34 0.053(3) 0.047(3) 0.050(3) -0.014(3) 0.020(2) -0.008(2)
C35 0.040(3) 0.042(3) 0.041(3) -0.004(2) 0.014(2) -0.005(2)
C36 0.030(2) 0.044(3) 0.031(2) -0.006(2) 0.012(2) -0.007(2)

loop_
_atom_type_symbol
_atom_type_description
_atom_type_scat_dispersion_real
_atom_type_scat_dispersion_imag
_atom_type_scat_source
Ir Ir -1.444 7.990
;International Tables for Crystallography
(1992, Vol. C, Tables 4.2.6.8 and 6.1.1.4)
;
Cl Cl 0.148 0.159
;International Tables for Crystallography
(1992, Vol. C, Tables 4.2.6.8 and 6.1.1.4)
;
P P 0.102 0.094
;International Tables for Crystallography
(1992, Vol. C, Tables 4.2.6.8 and 6.1.1.4)
;
F F 0.017 0.010
;International Tables for Crystallography
(1992, Vol. C, Tables 4.2.6.8 and 6.1.1.4)
;
N N 0.006 0.003
;International Tables for Crystallography
(1992, Vol. C, Tables 4.2.6.8 and 6.1.1.4)
;
C C 0.003 0.002
;International Tables for Crystallography
(1992, Vol. C, Tables 4.2.6.8 and 6.1.1.4)
;
H H 0.000 0.000
;International Tables for Crystallography
(1992, Vol. C, Table 6.1.1.4)
;

loop_
_geom_angle_atom_site_label_1
_geom_angle_atom_site_label_2
_geom_angle_atom_site_label_3
_geom_angle
_geom_angle_publ_flag
Cl1 Ir1 Cl2 96.15(5) yes
Cl1 Ir1 N1 89.80(10) yes
Cl1 Ir1 N2 86.60(10) yes
Cl1 Ir1 N3 101.10(10) yes
Cl1 Ir1 N4 174.40(10) yes
Cl2 Ir1 N1 173.60(10) yes
Cl2 Ir1 N2 99.70(10) yes
Cl2 Ir1 N3 88.50(10) yes
Cl2 Ir1 N4 89.30(10) yes
N1 Ir1 N2 78.2(2) yes
N1 Ir1 N3 92.8(2) yes
N1 Ir1 N4 84.90(10) yes
N2 Ir1 N3 168.2(2) yes
N2 Ir1 N4 93.9(2) yes
N3 Ir1 N4 77.7(2) yes
F1 P1 F2 88.9(4) no
F1 P1 F3 90.4(4) no
F1 P1 F4 176.4(5) no
F1 P1 F5 85.8(4) no
F1 P1 F6 90.6(4) no
F2 P1 F3 89.2(4) no
F2 P1 F4 93.5(4) no
F2 P1 F5 174.4(4) no
F2 P1 F6 93.7(6) no
F3 P1 F4 87.0(4) no
F3 P1 F5 89.2(4) no
F3 P1 F6 176.9(5) no
F4 P1 F5 91.7(4) no
F4 P1 F6 91.8(4) no
F5 P1 F6 88.0(5) no
Ir1 N1 C1 128.7(3) no
Ir1 N1 C9 110.4(3) no
C1 N1 C9 119.8(4) no
Ir1 N2 C10 109.8(3) no
Ir1 N2 C18 129.8(4) no
C10 N2 C18 119.8(4) no
Ir1 N3 C19 128.6(3) no
Ir1 N3 C27 111.1(3) no
C19 N3 C27 119.5(4) no
Ir1 N4 C28 111.1(3) no
Ir1 N4 C36 127.1(3) no
C28 N4 C36 120.6(4) no
N1 C1 C2 120.9(5) no
N1 C1 C6 119.3(5) no
C2 C1 C6 119.7(5) no
C1 C2 C3 120.2(6) no
C1 C2 H(2) 119.6 no
C3 C2 H(2) 120.2 no
C2 C3 C4 120.2(7) no
C2 C3 H(3) 120.0 no
C4 C3 H(3) 119.8 no
C3 C4 C5 121.0(7) no
C3 C4 H(4) 120.3 no
C5 C4 H(4) 118.7 no
C4 C5 C6 119.9(7) no
C4 C5 H(5) 119.3 no
C6 C5 H(5) 120.7 no
C1 C6 C5 118.8(6) no
C1 C6 C7 118.3(5) no
C5 C6 C7 122.8(6) no
C6 C7 C8 121.0(7) no
C6 C7 H(7) 119.6 no
C8 C7 H(7) 119.4 no
C7 C8 C9 118.8(6) no
C7 C8 H(8) 120.7 no
C9 C8 H(8) 120.5 no
N1 C9 C8 121.6(5) no
N1 C9 C10 114.4(5) no
C8 C9 C10 123.9(5) no
N2 C10 C9 116.1(5) no
N2 C10 C11 121.1(5) no
C9 C10 C11 122.4(5) no
C10 C11 C12 119.5(6) no
C10 C11 H(11) 120.3 no
C12 C11 H(11) 120.2 no
C11 C12 C13 119.4(6) no
C11 C12 H(12) 120.0 no
C13 C12 H(12) 120.7 no
C12 C13 C14 121.7(6) no
C12 C13 C18 120.2(5) no
C14 C13 C18 118.1(6) no
C13 C14 C15 121.0(7) no
C13 C14 H(14) 119.4 no
C15 C14 H(14) 119.6 no
C14 C15 C16 121.1(6) no
C14 C15 H(15) 119.8 no
C16 C15 H(15) 119.1 no
C15 C16 C17 120.2(7) no
C15 C16 H(16) 119.8 no
C17 C16 H(16) 120.0 no
C16 C17 C18 119.4(6) no
C16 C17 H(17) 120.2 no
C18 C17 H(17) 120.5 no
N2 C18 C13 119.4(5) no
N2 C18 C17 120.4(5) no
C13 C18 C17 120.2(5) no
N3 C19 C20 120.7(4) no
N3 C19 C24 119.9(5) no
C20 C19 C24 119.4(5) no
C19 C20 C21 119.3(5) no
C19 C20 H(20) 120.4 no
C21 C20 H(20) 120.3 no
C20 C21 C22 120.9(6) no
C20 C21 H(21) 119.4 no
C22 C21 H(21) 119.7 no
C21 C22 C23 120.7(6) no
C21 C22 H(22) 119.4 no
C23 C22 H(22) 119.9 no
C22 C23 C24 121.1(6) no
C22 C23 H(23) 119.7 no
C24 C23 H(23) 119.2 no
C19 C24 C23 118.5(5) no
C19 C24 C25 117.9(5) no
C23 C24 C25 123.5(5) no
C24 C25 C26 120.6(5) no
C24 C25 H(25) 120.2 no
C26 C25 H(25) 119.3 no
C25 C26 C27 119.8(5) no
C25 C26 H(26) 120.3 no
C27 C26 H(26) 119.9 no
N3 C27 C26 121.6(5) no
N3 C27 C28 114.4(4) no
C26 C27 C28 123.8(5) no
N4 C28 C27 115.7(4) no
N4 C28 C29 121.4(5) no
C27 C28 C29 122.9(5) no
C28 C29 C30 118.9(5) no
C28 C29 H(29) 120.8 no
C30 C29 H(29) 120.3 no
C29 C30 C31 120.7(5) no
C29 C30 H(30) 119.7 no
C31 C30 H(30) 119.6 no
C30 C31 C32 123.6(5) no
C30 C31 C36 118.2(5) no
C32 C31 C36 118.2(5) no
C31 C32 C33 120.8(6) no
C31 C32 H(32) 120.1 no
C33 C32 H(32) 119.1 no
C32 C33 C34 121.0(6) no
C32 C33 H(33) 119.9 no
C34 C33 H(33) 119.1 no
C33 C34 C35 120.5(5) no
C33 C34 H(34) 119.6 no
C35 C34 H(34) 119.9 no
C34 C35 C36 119.6(5) no
C34 C35 H(35) 119.9 no
C36 C35 H(35) 120.5 no
N4 C36 C31 119.0(4) no
N4 C36 C35 121.1(5) no
C31 C36 C35 119.9(5) no

loop_
_geom_bond_atom_site_label_1
_geom_bond_atom_site_label_2
_geom_bond_site_symmetry_1
_geom_bond_site_symmetry_2
_geom_bond_distance
_geom_bond_publ_flag
Ir1 Cl1 . . 2.3400(10) yes
Ir1 Cl2 . . 2.3530(10) yes
Ir1 N1 . . 2.058(4) yes
Ir1 N2 . . 2.070(4) yes
Ir1 N3 . . 2.068(4) yes
Ir1 N4 . . 2.070(4) yes
P1 F1 . . 1.600(8) no
P1 F2 . . 1.540(10) no
P1 F3 . . 1.546(7) no
P1 F4 . . 1.540(7) no
P1 F5 . . 1.588(7) no
P1 F6 . . 1.549(7) no
N1 C1 . . 1.384(6) no
N1 C9 . . 1.344(7) no
N2 C10 . . 1.339(7) no
N2 C18 . . 1.379(6) no
N3 C19 . . 1.379(7) no
N3 C27 . . 1.343(7) no
N4 C28 . . 1.314(6) no
N4 C36 . . 1.387(7) no
C1 C2 . . 1.401(8) no
C1 C6 . . 1.422(8) no
C2 C3 . . 1.365(8) no
C2 H(2) . . 0.943 no
C3 C4 . . 1.400(10) no
C3 H(3) . . 0.950 no
C4 C5 . . 1.370(10) no
C4 H(4) . . 0.953 no
C5 C6 . . 1.403(9) no
C5 H(5) . . 0.945 no
C6 C7 . . 1.402(10) no
C7 C8 . . 1.361(10) no
C7 H(7) . . 0.939 no
C8 C9 . . 1.404(9) no
C8 H(8) . . 0.952 no
C9 C10 . . 1.457(8) no
C10 C11 . . 1.418(8) no
C11 C12 . . 1.360(9) no
C11 H(11) . . 0.955 no
C12 C13 . . 1.387(10) no
C12 H(12) . . 0.951 no
C13 C14 . . 1.427(9) no
C13 C18 . . 1.406(8) no
C14 C15 . . 1.320(10) no
C14 H(14) . . 0.952 no
C15 C16 . . 1.410(10) no
C15 H(15) . . 0.942 no
C16 C17 . . 1.370(9) no
C16 H(16) . . 0.933 no
C17 C18 . . 1.406(8) no
C17 H(17) . . 0.944 no
C19 C20 . . 1.418(8) no
C19 C24 . . 1.434(7) no
C20 C21 . . 1.372(9) no
C20 H(20) . . 0.950 no
C21 C22 . . 1.409(8) no
C21 H(21) . . 0.948 no
C22 C23 . . 1.350(10) no
C22 H(22) . . 0.956 no
C23 C24 . . 1.404(10) no
C23 H(23) . . 0.950 no
C24 C25 . . 1.401(9) no
C25 C26 . . 1.353(10) no
C25 H(25) . . 0.951 no
C26 C27 . . 1.405(7) no
C26 H(26) . . 0.951 no
C27 C28 . . 1.469(8) no
C28 C29 . . 1.420(8) no
C29 C30 . . 1.351(9) no
C29 H(29) . . 0.952 no
C30 C31 . . 1.403(8) no
C30 H(30) . . 0.949 no
C31 C32 . . 1.415(9) no
C31 C36 . . 1.421(8) no
C32 C33 . . 1.332(9) no
C32 H(32) . . 0.941 no
C33 C34 . . 1.404(9) no
C33 H(33) . . 0.948 no
C34 C35 . . 1.367(8) no
C34 H(34) . . 0.947 no
C35 C36 . . 1.396(7) no
C35 H(35) . . 0.945 no

loop_
_geom_contact_atom_site_label_1
_geom_contact_atom_site_label_2
_geom_contact_distance
_geom_contact_site_symmetry_2
Cl1 C12 3.270(6) 3_657
Cl1 C11 3.498(5) 3_657
Cl2 C29 3.501(5) 3_556
F1 C34 3.340(10) 2_456
F1 C7 3.490(10) 4_454
F1 C33 3.519(9) 2_456
F3 C21 3.161(8) 1_455
F3 C22 3.349(8) 1_455
F3 C20 3.478(8) 1_455
F5 C23 3.354(8) 4_455
F5 C3 3.441(10) 1_455
F5 C14 3.471(10) 3_557
F5 C34 3.574(8) 2_456
F6 C33 3.258(9) 2_456
F6 C16 3.330(10) 2_556
F6 C23 3.380(10) 4_455
C8 C33 3.348(9) 3_557
C22 C32 3.528(8) 3_556
C23 C33 3.328(8) 3_556
C23 C32 3.564(9) 3_556

loop_
_geom_torsion_atom_site_label_1
_geom_torsion_atom_site_label_2
_geom_torsion_atom_site_label_3
_geom_torsion_atom_site_label_4
_geom_torsion
_geom_torsion_publ_flag
Ir1 N1 C1 C2 -26.0(6) no
Ir1 N1 C1 C6 156.1(3) no
Ir1 N1 C9 C8 -157.9(4) no
Ir1 N1 C9 C10 25.6(4) no
Ir1 N2 C10 C9 -21.7(5) no
Ir1 N2 C10 C11 164.6(4) no
Ir1 N2 C18 C13 -163.0(3) no
Ir1 N2 C18 C17 18.8(6) no
Ir1 N3 C19 C20 20.0(6) no
Ir1 N3 C19 C24 -159.2(3) no
Ir1 N3 C27 C26 164.2(4) no
Ir1 N3 C27 C28 -21.3(5) no
Ir1 N4 C28 C27 24.1(5) no
Ir1 N4 C28 C29 -157.2(4) no
Ir1 N4 C36 C31 153.9(4) no
Ir1 N4 C36 C35 -27.0(6) no
Cl1 Ir1 N1 C1 76.4(4) no
Cl1 Ir1 N1 C9 -115.2(3) no
Cl1 Ir1 N2 C10 117.5(3) no
Cl1 Ir1 N2 C18 -71.0(4) no
Cl1 Ir1 N3 C19 21.6(4) no
Cl1 Ir1 N3 C27 -148.4(3) no
Cl1 Ir1 N4 C28 50.0(10) no
Cl1 Ir1 N4 C36 -116.0(10) no
Cl2 Ir1 N1 C1 -125.9(9) no
Cl2 Ir1 N1 C9 42.0(10) no
Cl2 Ir1 N2 C10 -146.8(3) no
Cl2 Ir1 N2 C18 24.7(4) no
Cl2 Ir1 N3 C19 -74.3(4) no
Cl2 Ir1 N3 C27 115.6(3) no
Cl2 Ir1 N4 C28 -115.8(3) no
Cl2 Ir1 N4 C36 77.2(4) no
N1 Ir1 N2 C10 27.1(3) no
N1 Ir1 N2 C18 -161.5(4) no
N1 Ir1 N3 C19 112.0(4) no
N1 Ir1 N3 C27 -58.1(3) no
N1 Ir1 N4 C28 66.8(3) no
N1 Ir1 N4 C36 -100.2(4) no
N1 C1 C2 C3 179.6(4) no
N1 C1 C6 C5 -178.5(4) no
N1 C1 C6 C7 3.6(7) no
N1 C9 C8 C7 -3.9(7) no
N1 C9 C10 N2 -2.5(6) no
N1 C9 C10 C11 171.1(4) no
N2 Ir1 N1 C1 162.9(4) no
N2 Ir1 N1 C9 -28.7(3) no
N2 Ir1 N3 C19 151.4(6) no
N2 Ir1 N3 C27 -18.6(9) no
N2 Ir1 N4 C28 144.5(3) no
N2 Ir1 N4 C36 -22.4(4) no
N2 C10 C9 C8 -178.9(4) no
N2 C10 C11 C12 2.0(7) no
N2 C18 C13 C12 -1.9(7) no
N2 C18 C13 C14 -179.9(4) no
N2 C18 C17 C16 179.5(5) no
N3 Ir1 N1 C1 -24.7(4) no
N3 Ir1 N1 C9 143.7(3) no
N3 Ir1 N2 C10 -13.4(9) no
N3 Ir1 N2 C18 158.0(6) no
N3 Ir1 N4 C28 -27.2(3) no
N3 Ir1 N4 C36 165.8(4) no
N3 C19 C20 C21 -177.6(4) no
N3 C19 C24 C23 175.5(4) no
N3 C19 C24 C25 -6.1(7) no
N3 C27 C26 C25 -0.6(8) no
N3 C27 C28 N4 -2.0(6) no
N3 C27 C28 C29 179.3(4) no
N4 Ir1 N1 C1 -102.0(4) no
N4 Ir1 N1 C9 66.4(3) no
N4 Ir1 N2 C10 -56.9(3) no
N4 Ir1 N2 C18 114.6(4) no
N4 Ir1 N3 C19 -163.9(4) no
N4 Ir1 N3 C27 26.1(3) no
N4 C28 C27 C26 172.4(5) no
N4 C28 C29 C30 -1.5(8) no
N4 C36 C31 C30 4.0(7) no
N4 C36 C31 C32 -177.6(4) no
N4 C36 C35 C34 179.3(4) no
C1 N1 C9 C8 11.6(6) no
C1 N1 C9 C10 -164.9(4) no
C1 C2 C3 C4 0.6(8) no
C1 C6 C5 C4 -2.7(8) no
C1 C6 C7 C8 4.0(8) no
C2 C1 N1 C9 166.6(4) no
C2 C1 C6 C5 3.5(7) no
C2 C1 C6 C7 -174.4(5) no
C2 C3 C4 C5 0.2(10) no
C3 C2 C1 C6 -2.5(7) no
C3 C4 C5 C6 0.9(10) no
C4 C5 C6 C7 175.1(6) no
C5 C6 C7 C8 -173.8(5) no
C6 C1 N1 C9 -11.3(6) no
C6 C7 C8 C9 -4.0(8) no
C7 C8 C9 C10 172.2(5) no
C8 C9 C10 C11 -5.3(7) no
C9 C10 N2 C18 165.9(4) no
C9 C10 C11 C12 -171.3(5) no
C10 N2 C18 C13 7.8(6) no
C10 N2 C18 C17 -170.5(4) no
C10 C11 C12 C13 3.9(8) no
C11 C10 N2 C18 -7.9(7) no
C11 C12 C13 C14 174.0(5) no
C11 C12 C13 C18 -3.9(8) no
C12 C13 C14 C15 -176.5(6) no
C12 C13 C18 C17 176.3(5) no
C13 C14 C15 C16 -0.9(10) no
C13 C18 C17 C16 1.3(7) no
C14 C13 C18 C17 -1.6(7) no
C14 C15 C16 C17 0.6(10) no
C15 C14 C13 C18 1.4(9) no
C15 C16 C17 C18 -0.8(8) no
C19 N3 C27 C26 -6.8(7) no
C19 N3 C27 C28 167.7(4) no
C19 C20 C21 C22 1.7(7) no
C19 C24 C23 C22 2.7(8) no
C19 C24 C25 C26 -1.2(7) no
C20 C19 N3 C27 -170.7(4) no
C20 C19 C24 C23 -3.8(7) no
C20 C19 C24 C25 174.6(5) no
C20 C21 C22 C23 -2.8(8) no
C21 C20 C19 C24 1.6(7) no
C21 C22 C23 C24 0.5(8) no
C22 C23 C24 C25 -175.6(5) no
C23 C24 C25 C26 177.1(5) no
C24 C19 N3 C27 10.1(6) no
C24 C25 C26 C27 4.6(8) no
C25 C26 C27 C28 -174.6(5) no
C26 C27 C28 C29 -6.3(8) no
C27 C28 N4 C36 -167.9(4) no
C27 C28 C29 C30 177.2(5) no
C28 N4 C36 C31 -12.0(7) no
C28 N4 C36 C35 167.1(4) no
C28 C29 C30 C31 -6.5(8) no
C29 C28 N4 C36 10.8(7) no
C29 C30 C31 C32 -173.2(5) no
C29 C30 C31 C36 5.1(8) no
C30 C31 C32 C33 176.3(6) no
C30 C31 C36 C35 -175.1(5) no
C31 C32 C33 C34 -1.0(9) no
C31 C36 C35 C34 -1.6(7) no
C32 C31 C36 C35 3.3(7) no
C32 C33 C34 C35 2.8(9) no
C33 C32 C31 C36 -2.0(8) no
C33 C34 C35 C36 -1.4(8) no
C33 C34 C35 C36 -1.4(8) no
